data_1505446
loop_
_publ_author_name
'Mei, Xuefeng'
'Liu, Shuanglong'
'Wolf, Christian'

_publ_section_title
;
 Template-controlled face-to-face stacking of olefinic and aromatic
 carboxylic acids in the solid state.
;
_journal_issue 14
_journal_name_full 'Organic letters'
_journal_page_first 2729
_journal_page_last 2732
_journal_paper_doi 10.1021/ol071039c
_journal_volume 9
_journal_year 2007
_chemical_formula_moiety 'C8 H12 O10'
_chemical_formula_sum 'C8 H12 O10'
_chemical_formula_weight 268.18
_chemical_name_common CBTA
_chemical_name_systematic
;
 1,2,3,4-cyclobutane tetracarboxylic acid
;
_space_group_IT_number 14
_symmetry_cell_setting monoclinic
_symmetry_space_group_name_Hall '-P 2ybc'
_symmetry_space_group_name_H-M 'P 1 21/c 1'
_atom_sites_solution_hydrogens geom
_atom_sites_solution_primary direct
_atom_sites_solution_secondary difmap
_audit_creation_method SHELXL-97
_cell_angle_alpha 90.00
_cell_angle_beta 102.928(6)
_cell_angle_gamma 90.00
_cell_formula_units_Z 4
_cell_length_a 6.081(2)
_cell_length_b 15.034(5)
_cell_length_c 12.304(4)
_cell_measurement_temperature 187(2)
_cell_volume 1096.3(6)
_computing_cell_refinement 'SAINT, Bruker'
_computing_data_collection 'SMART, Bruker'
_computing_data_reduction 'SAINT, Bruker'
_computing_molecular_graphics 'XSEED, L. Barbour (1999); http:\x-seed.net'
_computing_structure_refinement 'SHELXL-97 (Sheldrick, 1997)'
_computing_structure_solution 'SHELXS-97 (Sheldrick, 1990)'
_diffrn_ambient_temperature 187(2)
_diffrn_measured_fraction_theta_full 0.973
_diffrn_measured_fraction_theta_max 0.973
_diffrn_measurement_device_type 'SMART platform CCD, Siemens/Bruker'
_diffrn_measurement_method 'omega scans'
_diffrn_radiation_monochromator graphite
_diffrn_radiation_source 'fine-focus sealed tube'
_diffrn_radiation_type MoK\a
_diffrn_radiation_wavelength 0.71073
_diffrn_reflns_av_R_equivalents 0.0427
_diffrn_reflns_av_sigmaI/netI 0.0433
_diffrn_reflns_limit_h_max 7
_diffrn_reflns_limit_h_min -7
_diffrn_reflns_limit_k_max 19
_diffrn_reflns_limit_k_min -19
_diffrn_reflns_limit_l_max 16
_diffrn_reflns_limit_l_min -15
_diffrn_reflns_number 9293
_diffrn_reflns_theta_full 27.99
_diffrn_reflns_theta_max 27.99
_diffrn_reflns_theta_min 2.17
_exptl_absorpt_coefficient_mu 0.155
_exptl_absorpt_correction_T_max 0.9954
_exptl_absorpt_correction_T_min 0.9847
_exptl_absorpt_correction_type multi-scan
_exptl_crystal_colour clear
_exptl_crystal_density_diffrn 1.625
_exptl_crystal_density_method 'not measured'
_exptl_crystal_description plate
_exptl_crystal_F_000 560
_exptl_crystal_size_max 0.10
_exptl_crystal_size_mid 0.10
_exptl_crystal_size_min 0.03
_refine_diff_density_max 0.422
_refine_diff_density_min -0.248
_refine_diff_density_rms 0.065
_refine_ls_extinction_method none
_refine_ls_goodness_of_fit_ref 1.046
_refine_ls_hydrogen_treatment mixed
_refine_ls_matrix_type full
_refine_ls_number_parameters 211
_refine_ls_number_reflns 2568
_refine_ls_number_restraints 0
_refine_ls_restrained_S_all 1.046
_refine_ls_R_factor_all 0.0664
_refine_ls_R_factor_gt 0.0432
_refine_ls_shift/su_max 0.000
_refine_ls_shift/su_mean 0.000
_refine_ls_structure_factor_coef Fsqd
_refine_ls_weighting_details 'calc w=1/[\s^2^(Fo^2^)+(0.0760P)^2^+0.0000P] where P=(Fo^2^+2Fc^2^)/3'
_refine_ls_weighting_scheme calc
_refine_ls_wR_factor_gt 0.1135
_refine_ls_wR_factor_ref 0.1228
_reflns_number_gt 1891
_reflns_number_total 2568
_reflns_threshold_expression >2sigma(I)
_cod_data_source_file ol071039csi20070508_032348.cif
_cod_data_source_block d:\shuang~1\crysta~1\04136\work\04136
_cod_depositor_comments
;
The following automatic conversions were performed:
'_atom_site_symetry_multiplicity' tag replaced with
'_atom_site_symmetry_multiplicity'.

Automatic conversion script
Id: cif_correct_tags 1440 2010-10-19 06:21:57Z saulius 

The following automatic conversions were performed:

'_symmetry_cell_setting' value 'Monoclinic' changed to 'monoclinic'
according to /home/saulius/struct/CIF-dictionaries/cif_core.dic
dictionary named 'cif_core.dic' version 2.4.1 from 2010-06-29.

Automatic conversion script
Id: cif_fix_values 1715 2011-07-08 13:25:40Z adriana 
;
_cod_original_cell_volume 1096.4(6)
_cod_original_sg_symbol_H-M P21/c
_cod_database_code 1505446

loop_
_symmetry_equiv_pos_as_xyz
'x, y, z'
'-x, y+1/2, -z+1/2'
'-x, -y, -z'
'x, -y-1/2, z-1/2'

loop_
_atom_site_label
_atom_site_type_symbol
_atom_site_fract_x
_atom_site_fract_y
_atom_site_fract_z
_atom_site_U_iso_or_equiv
_atom_site_adp_type
_atom_site_occupancy
_atom_site_symmetry_multiplicity
_atom_site_calc_flag
O1 O 1.1268(2) 0.15021(9) 0.53234(11) 0.0246(3) Uani 1 1 d
O2 O 1.4478(2) 0.20148(9) 0.49480(11) 0.0215(3) Uani 1 1 d
O3 O 1.1028(2) 0.12412(8) 0.27537(10) 0.0208(3) Uani 1 1 d
O4 O 1.3556(2) 0.19569(9) 0.20011(11) 0.0236(3) Uani 1 1 d
O5 O 0.6785(2) 0.41616(8) 0.13845(10) 0.0240(3) Uani 1 1 d
O6 O 0.9391(2) 0.45472(9) 0.28880(10) 0.0208(3) Uani 1 1 d
O7 O 0.5720(2) 0.38941(8) 0.39653(11) 0.0221(3) Uani 1 1 d
O8 O 0.8353(2) 0.35690(10) 0.54968(11) 0.0257(3) Uani 1 1 d
O9 O 1.2394(3) -0.03646(13) 0.61430(14) 0.0449(5) Uani 1 1 d
O10 O 1.5860(2) 0.05540(9) 0.16858(12) 0.0233(3) Uani 1 1 d
C1 C 1.1193(3) 0.28109(12) 0.41836(14) 0.0155(4) Uani 1 1 d
C2 C 1.1298(3) 0.28165(11) 0.29239(14) 0.0151(4) Uani 1 1 d
C3 C 0.8698(3) 0.30144(11) 0.26086(14) 0.0157(4) Uani 1 1 d
C4 C 0.8609(3) 0.28368(11) 0.38479(14) 0.0155(4) Uani 1 1 d
C5 C 1.2285(3) 0.20372(11) 0.48825(14) 0.0168(4) Uani 1 1 d
C6 C 1.1922(3) 0.19249(11) 0.25399(14) 0.0161(4) Uani 1 1 d
C7 C 0.8167(3) 0.39555(11) 0.22191(14) 0.0160(4) Uani 1 1 d
C8 C 0.7396(3) 0.34922(11) 0.44256(14) 0.0173(4) Uani 1 1 d
H1 H 1.189(3) 0.3333(13) 0.4530(16) 0.011(4) Uiso 1 1 d
H2 H 1.223(3) 0.3279(13) 0.2708(15) 0.014(5) Uiso 1 1 d
H3 H 0.779(3) 0.2608(13) 0.2067(16) 0.018(5) Uiso 1 1 d
H4 H 0.788(3) 0.2275(13) 0.3902(17) 0.018(5) Uiso 1 1 d
H5 H 1.508(5) 0.1610(18) 0.541(2) 0.048(8) Uiso 1 1 d
H6 H 1.401(5) 0.1401(19) 0.196(2) 0.058(9) Uiso 1 1 d
H7 H 0.911(4) 0.5063(17) 0.265(2) 0.031(6) Uiso 1 1 d
H8 H 0.758(5) 0.3946(18) 0.576(2) 0.048(8) Uiso 1 1 d
H9 H 1.233(7) 0.020(3) 0.583(4) 0.104(13) Uiso 1 1 d
H10 H 1.134(6) -0.070(2) 0.582(3) 0.069(10) Uiso 1 1 d
H11 H 1.657(5) 0.044(2) 0.242(3) 0.065(9) Uiso 1 1 d
H12 H 1.537(4) -0.002(2) 0.139(2) 0.055(8) Uiso 1 1 d

loop_
_atom_site_aniso_label
_atom_site_aniso_U_11
_atom_site_aniso_U_22
_atom_site_aniso_U_33
_atom_site_aniso_U_23
_atom_site_aniso_U_13
_atom_site_aniso_U_12
O1 0.0232(7) 0.0255(7) 0.0258(7) 0.0077(5) 0.0068(6) -0.0025(5)
O2 0.0165(7) 0.0246(7) 0.0233(7) 0.0072(6) 0.0043(5) 0.0040(5)
O3 0.0258(7) 0.0138(6) 0.0245(7) -0.0012(5) 0.0095(5) -0.0017(5)
O4 0.0254(7) 0.0212(7) 0.0292(7) 0.0008(5) 0.0168(6) 0.0023(5)
O5 0.0257(7) 0.0201(7) 0.0222(7) 0.0016(5) -0.0029(5) 0.0021(5)
O6 0.0236(7) 0.0133(7) 0.0230(7) 0.0003(5) -0.0002(5) -0.0028(5)
O7 0.0180(7) 0.0223(7) 0.0264(7) 0.0019(5) 0.0056(5) 0.0037(5)
O8 0.0239(7) 0.0343(8) 0.0194(7) -0.0032(6) 0.0062(5) 0.0081(6)
O9 0.0552(11) 0.0456(11) 0.0323(9) 0.0052(8) 0.0059(8) -0.0214(9)
O10 0.0247(7) 0.0197(7) 0.0275(7) 0.0004(6) 0.0100(6) 0.0000(5)
C1 0.0154(8) 0.0147(8) 0.0169(8) -0.0009(6) 0.0046(6) -0.0002(6)
C2 0.0152(8) 0.0128(8) 0.0176(8) 0.0006(6) 0.0044(6) -0.0005(6)
C3 0.0167(9) 0.0138(8) 0.0162(8) -0.0001(6) 0.0031(6) -0.0010(6)
C4 0.0155(8) 0.0138(8) 0.0176(8) 0.0008(6) 0.0043(6) -0.0004(6)
C5 0.0167(9) 0.0187(9) 0.0153(8) -0.0017(7) 0.0040(6) 0.0003(7)
C6 0.0175(8) 0.0182(9) 0.0121(8) 0.0008(6) 0.0022(6) 0.0008(7)
C7 0.0138(8) 0.0172(8) 0.0176(8) -0.0016(6) 0.0052(6) -0.0007(6)
C8 0.0150(8) 0.0182(9) 0.0198(8) 0.0015(7) 0.0062(7) -0.0021(7)

loop_
_atom_type_symbol
_atom_type_description
_atom_type_scat_dispersion_real
_atom_type_scat_dispersion_imag
_atom_type_scat_source
C C 0.0033 0.0016 'International Tables Vol C Tables 4.2.6.8 and 6.1.1.4'
H H 0.0000 0.0000 'International Tables Vol C Tables 4.2.6.8 and 6.1.1.4'
O O 0.0106 0.0060 'International Tables Vol C Tables 4.2.6.8 and 6.1.1.4'

loop_
_geom_angle_atom_site_label_1
_geom_angle_atom_site_label_2
_geom_angle_atom_site_label_3
_geom_angle
C5 O2 H5 109.6(18)
C6 O4 H6 106(2)
C7 O6 H7 111.2(16)
C8 O8 H8 106.4(19)
H9 O9 H10 113(3)
H11 O10 H12 104(2)
C5 C1 C4 117.85(14)
C5 C1 C2 117.25(14)
C4 C1 C2 89.98(12)
C5 C1 H1 106.6(11)
C4 C1 H1 115.5(11)
C2 C1 H1 109.1(11)
C6 C2 C1 112.13(14)
C6 C2 C3 113.82(14)
C1 C2 C3 89.07(12)
C6 C2 H2 110.5(12)
C1 C2 H2 115.5(11)
C3 C2 H2 114.5(11)
C7 C3 C4 114.83(14)
C7 C3 C2 112.90(14)
C4 C3 C2 88.82(12)
C7 C3 H3 108.8(11)
C4 C3 H3 114.9(12)
C2 C3 H3 115.8(11)
C8 C4 C1 118.13(14)
C8 C4 C3 118.58(14)
C1 C4 C3 90.57(13)
C8 C4 H4 105.1(12)
C1 C4 H4 114.7(11)
C3 C4 H4 109.6(12)
O1 C5 O2 124.42(16)
O1 C5 C1 124.17(15)
O2 C5 C1 111.40(14)
O3 C6 O4 124.37(16)
O3 C6 C2 121.98(16)
O4 C6 C2 113.59(15)
O5 C7 O6 122.82(16)
O5 C7 C3 124.63(16)
O6 C7 C3 112.55(14)
O7 C8 O8 124.04(17)
O7 C8 C4 123.86(16)
O8 C8 C4 112.09(15)

loop_
_geom_bond_atom_site_label_1
_geom_bond_atom_site_label_2
_geom_bond_distance
O1 C5 1.214(2)
O2 C5 1.318(2)
O2 H5 0.86(3)
O3 C6 1.219(2)
O4 C6 1.313(2)
O4 H6 0.89(3)
O5 C7 1.213(2)
O6 C7 1.322(2)
O6 H7 0.83(3)
O7 C8 1.211(2)
O8 C8 1.321(2)
O8 H8 0.84(3)
O9 H9 0.93(5)
O9 H10 0.84(4)
O10 H11 0.93(3)
O10 H12 0.95(3)
C1 C5 1.509(2)
C1 C4 1.533(2)
C1 C2 1.565(2)
C1 H1 0.95(2)
C2 C6 1.498(2)
C2 C3 1.570(2)
C2 H2 0.97(2)
C3 C7 1.506(2)
C3 C4 1.561(2)
C3 H3 0.98(2)
C4 C8 1.502(2)
C4 H4 0.96(2)
